data_4510751
loop_
_publ_author_name
'Zhao, Shu-Na'
'Su, Sheng-Qun'
'Song, Xue-Zhi'
'Zhu, Min'
'Hao, Zhao-Min'
'Meng, Xing'
'Song, Shu-Yan'
'Zhang, Hong-Jie'

_publ_section_title
;
 A Series of Metal--Organic Frameworks Constructed From a V-shaped
 Tripodal Carboxylate Ligand: Syntheses, Structures, Photoluminescent, and
 Magnetic Properties
;
_journal_issue 7
_journal_name_full 'Crystal Growth &amp; Design'
_journal_page_first 2756
_journal_paper_doi 10.1021/cg3018387
_journal_volume 13
_journal_year 2013
_chemical_formula_sum 'C120 H92 Co6 N16 O46'
_chemical_formula_weight 2847.68
_chemical_name_systematic
;
 ?
;
_space_group_IT_number 2
_symmetry_cell_setting triclinic
_symmetry_space_group_name_Hall '-P 1'
_symmetry_space_group_name_H-M 'P -1'
_atom_sites_solution_hydrogens geom
_atom_sites_solution_primary direct
_atom_sites_solution_secondary difmap
_audit_creation_method SHELXL-97
_cell_angle_alpha 77.390(2)
_cell_angle_beta 83.275(2)
_cell_angle_gamma 86.432(2)
_cell_formula_units_Z 1
_cell_length_a 9.5962(12)
_cell_length_b 15.1199(17)
_cell_length_c 20.649(2)
_cell_measurement_temperature 185(2)
_cell_volume 2901.6(6)
_computing_cell_refinement 'Bruker SMART'
_computing_data_collection 'Bruker SMART'
_computing_data_reduction 'Bruker SAINT'
_computing_molecular_graphics SHELXP-97
_computing_publication_material SHELXTL
_computing_structure_refinement 'SHELXL-97 (Sheldrick, 1997)'
_computing_structure_solution 'SHELXS-97 (Sheldrick, 1990)'
_diffrn_ambient_temperature 185(2)
_diffrn_detector_area_resol_mean 9.00cm
_diffrn_measured_fraction_theta_full 0.978
_diffrn_measured_fraction_theta_max 0.978
_diffrn_measurement_device_type 'CCD area detector'
_diffrn_measurement_method 'phi and omega scans'
_diffrn_radiation_monochromator graphite
_diffrn_radiation_source 'fine-focus sealed tube'
_diffrn_radiation_type MoK\a
_diffrn_radiation_wavelength 0.71073
_diffrn_reflns_av_R_equivalents 0.0446
_diffrn_reflns_av_sigmaI/netI 0.1145
_diffrn_reflns_limit_h_max 11
_diffrn_reflns_limit_h_min -9
_diffrn_reflns_limit_k_max 18
_diffrn_reflns_limit_k_min -13
_diffrn_reflns_limit_l_max 25
_diffrn_reflns_limit_l_min -24
_diffrn_reflns_number 15837
_diffrn_reflns_theta_full 26.03
_diffrn_reflns_theta_max 26.03
_diffrn_reflns_theta_min 1.02
_diffrn_standards_decay_% none
_diffrn_standards_interval_count none
_diffrn_standards_interval_time none
_diffrn_standards_number none
_exptl_absorpt_coefficient_mu 0.941
_exptl_absorpt_correction_T_max 0.7228
_exptl_absorpt_correction_T_min 0.6847
_exptl_absorpt_correction_type empirical
_exptl_absorpt_process_details SADABS
_exptl_crystal_density_diffrn 1.630
_exptl_crystal_density_method 'not measured'
_exptl_crystal_F_000 1454
_exptl_crystal_size_max 0.30
_exptl_crystal_size_mid 0.26
_exptl_crystal_size_min 0.22
_refine_diff_density_max 1.190
_refine_diff_density_min -0.674
_refine_diff_density_rms 0.127
_refine_ls_extinction_method none
_refine_ls_goodness_of_fit_ref 1.038
_refine_ls_hydrogen_treatment constr
_refine_ls_matrix_type full
_refine_ls_number_parameters 862
_refine_ls_number_reflns 11196
_refine_ls_number_restraints 6
_refine_ls_restrained_S_all 1.042
_refine_ls_R_factor_all 0.1414
_refine_ls_R_factor_gt 0.0740
_refine_ls_shift/su_max 0.000
_refine_ls_shift/su_mean 0.000
_refine_ls_structure_factor_coef Fsqd
_refine_ls_weighting_details 'calc w=1/[\s^2^(Fo^2^)+(0.1041P)^2^+0.0000P] where P=(Fo^2^+2Fc^2^)/3'
_refine_ls_weighting_scheme calc
_refine_ls_wR_factor_gt 0.1830
_refine_ls_wR_factor_ref 0.2204
_reflns_number_gt 5965
_reflns_number_total 11196
_reflns_threshold_expression >2sigma(I)
_cod_data_source_file cg3018387_si_002.cif
_cod_data_source_block 3
_cod_depositor_comments
;
The following automatic conversions were performed:

'_symmetry_cell_setting' value 'Triclinic' changed to 'triclinic'
according to
/usr/data/users/saulius/automatic-downloads/retrospective/ACS/lib/dictionaries/cif_core.dic
dictionary named 'cif_core.dic' version 2.4.2 from 2011-04-26.

Automatic conversion script
Id: cif_fix_values 2281 2013-09-26 08:29:07Z andrius 
;
_cod_original_sg_symbol_H-M P-1
_cod_database_code 4510751

loop_
_symmetry_equiv_pos_as_xyz
'x, y, z'
'-x, -y, -z'

loop_
_atom_site_label
_atom_site_type_symbol
_atom_site_fract_x
_atom_site_fract_y
_atom_site_fract_z
_atom_site_U_iso_or_equiv
_atom_site_adp_type
_atom_site_occupancy
_atom_site_symmetry_multiplicity
_atom_site_calc_flag
_atom_site_refinement_flags
N1 N 0.8849(7) 0.3455(4) -0.0311(3) 0.0391(17) Uani 1 1 d .
O4 O 0.8719(8) 0.2745(4) 0.0088(3) 0.080(2) Uani 1 1 d U
C9 C 0.8483(7) 0.4306(4) -0.0105(3) 0.0263(16) Uani 1 1 d .
O5 O 0.9265(6) 0.3474(3) -0.0887(2) 0.0471(15) Uani 1 1 d .
C45 C 0.2038(8) -0.1369(4) 0.2718(3) 0.0302(17) Uani 1 1 d .
H45 H 0.1878 -0.1520 0.3192 0.036 Uiso 1 1 calc R
C41 C -0.2646(7) -0.0866(4) 0.5446(3) 0.0253(15) Uani 1 1 d .
C12 C 0.7744(8) 0.5952(5) 0.0213(3) 0.0345(18) Uani 1 1 d .
H12 H 0.7497 0.6523 0.0324 0.041 Uiso 1 1 calc R
C46 C 0.2215(7) -0.2054(4) 0.2361(3) 0.0250(15) Uani 1 1 d .
C10 C 0.8352(7) 0.5067(4) -0.0609(3) 0.0299(17) Uani 1 1 d .
H10 H 0.8511 0.5015 -0.1062 0.036 Uiso 1 1 calc R
C11 C 0.7993(8) 0.5900(4) -0.0459(3) 0.0281(17) Uani 1 1 d .
Co1 Co 0.20478(9) 0.37100(5) 0.37518(4) 0.0199(2) Uani 1 1 d .
Co2 Co 0.23389(9) 0.12042(6) 0.12690(4) 0.0208(2) Uani 1 1 d .
Co3 Co 0.21888(9) 0.24429(6) 0.25099(4) 0.0200(2) Uani 1 1 d .
O9 O 0.1919(5) 0.2386(3) 0.4221(2) 0.0317(12) Uani 1 1 d .
O6 O 0.1011(4) 0.3470(3) 0.2966(2) 0.0232(10) Uani 1 1 d .
O2 O 0.4187(4) 0.3645(3) 0.3456(2) 0.0269(11) Uani 1 1 d .
N2 N 0.2068(5) 0.5129(3) 0.3311(3) 0.0227(12) Uani 1 1 d .
O17 O 0.2057(5) 0.3351(3) 0.1591(2) 0.0245(10) Uani 1 1 d .
O10 O 0.0499(5) 0.1771(3) 0.2436(2) 0.0333(12) Uani 1 1 d .
O1 O 0.3923(4) 0.3096(3) 0.2560(2) 0.0265(11) Uani 1 1 d .
O8 O 0.2310(5) 0.1554(3) 0.3438(2) 0.0275(11) Uani 1 1 d .
O7 O -0.0418(4) 0.3855(3) 0.3766(2) 0.0227(10) Uani 1 1 d .
O11 O 0.0193(5) 0.1256(3) 0.1525(2) 0.0343(12) Uani 1 1 d .
O18 O 0.2506(6) 0.2533(3) 0.0809(2) 0.0392(13) Uani 1 1 d .
O12 O -0.3812(5) 0.1304(3) 0.3966(2) 0.0262(11) Uani 1 1 d .
O13 O -0.4029(7) 0.2218(3) 0.4883(3) 0.0509(16) Uani 1 1 d .
O14 O -0.3401(8) 0.1643(4) 0.5828(3) 0.075(2) Uani 1 1 d .
O3 O 0.8311(5) 0.3598(3) 0.1050(2) 0.0266(11) Uani 1 1 d .
C60 C 0.2183(7) 0.3270(4) 0.1005(3) 0.0283(16) Uani 1 1 d .
C51 C 0.2540(8) 0.1107(5) -0.1079(3) 0.0311(17) Uani 1 1 d .
C49 C 0.1208(8) 0.1167(6) -0.0032(4) 0.043(2) Uani 1 1 d .
H49 H 0.0322 0.1253 0.0209 0.052 Uiso 1 1 calc R
C53 C 0.3554(9) 0.0885(6) -0.0060(4) 0.056(3) Uani 1 1 d .
H53 H 0.4378 0.0762 0.0163 0.067 Uiso 1 1 calc R
C50 C 0.1281(8) 0.1221(6) -0.0718(4) 0.050(2) Uani 1 1 d .
H50 H 0.0449 0.1339 -0.0936 0.060 Uiso 1 1 calc R
C52 C 0.3684(9) 0.0937(7) -0.0745(4) 0.060(3) Uani 1 1 d .
H52 H 0.4581 0.0853 -0.0977 0.072 Uiso 1 1 calc R
C54 C 0.2676(8) 0.1211(5) -0.1816(3) 0.0315(17) Uani 1 1 d .
C58 C 0.3909(8) 0.1511(5) -0.2207(4) 0.043(2) Uani 1 1 d .
H58 H 0.4697 0.1633 -0.2006 0.052 Uiso 1 1 calc R
C55 C 0.1593(8) 0.1028(5) -0.2149(4) 0.041(2) Uani 1 1 d .
H55 H 0.0732 0.0813 -0.1908 0.050 Uiso 1 1 calc R
C56 C 0.1782(10) 0.1161(6) -0.2839(4) 0.050(2) Uani 1 1 d .
H56 H 0.1032 0.1021 -0.3058 0.061 Uiso 1 1 calc R
C57 C 0.3965(9) 0.1626(6) -0.2883(4) 0.049(2) Uani 1 1 d .
H57 H 0.4818 0.1836 -0.3136 0.058 Uiso 1 1 calc R
C6 C 0.8591(6) 0.3658(4) 0.2797(3) 0.0203(14) Uani 1 1 d .
C1 C 0.4639(6) 0.3406(4) 0.2919(3) 0.0202(14) Uani 1 1 d .
C7 C 0.7186(6) 0.3590(4) 0.3062(3) 0.0180(14) Uani 1 1 d .
H7 H 0.6937 0.3583 0.3522 0.022 Uiso 1 1 calc R
C5 C 0.8937(7) 0.3690(4) 0.2116(3) 0.0233(15) Uani 1 1 d .
H5 H 0.9888 0.3745 0.1928 0.028 Uiso 1 1 calc R
C4 C 0.7909(7) 0.3643(4) 0.1722(3) 0.0196(14) Uani 1 1 d .
C2 C 0.6151(7) 0.3532(4) 0.2659(3) 0.0188(14) Uani 1 1 d .
C3 C 0.6538(7) 0.3547(4) 0.1986(3) 0.0240(15) Uani 1 1 d .
H3 H 0.5843 0.3490 0.1707 0.029 Uiso 1 1 calc R
C8 C 0.8193(7) 0.4360(4) 0.0569(3) 0.0278(16) Uani 1 1 d .
C13 C 0.7849(8) 0.5194(5) 0.0718(3) 0.0342(18) Uani 1 1 d .
H13 H 0.7683 0.5249 0.1170 0.041 Uiso 1 1 calc R
C16 C 0.2152(7) 0.6983(4) 0.2691(3) 0.0227(15) Uani 1 1 d .
C17 C 0.2306(7) 0.6680(4) 0.3369(3) 0.0262(16) Uani 1 1 d .
H17 H 0.2434 0.7102 0.3635 0.031 Uiso 1 1 calc R
C14 C 0.1936(7) 0.5421(4) 0.2665(3) 0.0293(16) Uani 1 1 d .
H14 H 0.1809 0.4983 0.2412 0.035 Uiso 1 1 calc R
C18 C 0.2272(7) 0.5762(4) 0.3651(3) 0.0237(15) Uani 1 1 d .
H18 H 0.2399 0.5570 0.4111 0.028 Uiso 1 1 calc R
C15 C 0.1971(7) 0.6316(4) 0.2340(3) 0.0300(17) Uani 1 1 d .
H15 H 0.1872 0.6481 0.1876 0.036 Uiso 1 1 calc R
C24 C 0.2901(7) 0.3931(5) 0.6715(3) 0.0302(17) Uani 1 1 d .
C21 C 0.2698(7) 0.3938(4) 0.6018(3) 0.0250(15) Uani 1 1 d .
C28 C 0.1903(8) 0.3563(5) 0.7240(4) 0.0389(19) Uani 1 1 d .
H28 H 0.1050 0.3344 0.7155 0.047 Uiso 1 1 calc R
C23 C 0.1248(8) 0.4010(5) 0.5142(4) 0.0367(18) Uani 1 1 d .
H23 H 0.0331 0.4069 0.5003 0.044 Uiso 1 1 calc R
C22 C 0.1393(8) 0.4027(5) 0.5796(4) 0.0402(19) Uani 1 1 d .
H22 H 0.0583 0.4101 0.6094 0.048 Uiso 1 1 calc R
C25 C 0.4092(8) 0.4255(5) 0.6882(4) 0.0360(18) Uani 1 1 d .
H25 H 0.4784 0.4522 0.6540 0.043 Uiso 1 1 calc R
C20 C 0.3812(8) 0.3832(5) 0.5564(3) 0.0392(19) Uani 1 1 d .
H20 H 0.4737 0.3763 0.5694 0.047 Uiso 1 1 calc R
C26 C 0.4286(8) 0.4195(5) 0.7539(4) 0.0403(19) Uani 1 1 d .
H26 H 0.5113 0.4433 0.7636 0.048 Uiso 1 1 calc R
C27 C 0.2196(10) 0.3527(5) 0.7893(4) 0.050(2) Uani 1 1 d .
H27 H 0.1515 0.3277 0.8247 0.060 Uiso 1 1 calc R
C19 C 0.3599(8) 0.3825(5) 0.4911(3) 0.0357(18) Uani 1 1 d .
H19 H 0.4392 0.3754 0.4603 0.043 Uiso 1 1 calc R
C37 C -0.2805(7) 0.1274(4) 0.1951(3) 0.0219(15) Uani 1 1 d .
H37 H -0.2577 0.1260 0.1493 0.026 Uiso 1 1 calc R
C31 C -0.0220(8) 0.1475(4) 0.2073(3) 0.0279(16) Uani 1 1 d .
C32 C -0.1744(6) 0.1341(4) 0.2342(3) 0.0201(14) Uani 1 1 d .
C35 C -0.4530(7) 0.1202(4) 0.2916(3) 0.0211(14) Uani 1 1 d .
H35 H -0.5475 0.1156 0.3113 0.025 Uiso 1 1 calc R
C34 C -0.3446(7) 0.1245(4) 0.3297(3) 0.0223(15) Uani 1 1 d .
C33 C -0.2088(6) 0.1331(4) 0.3021(3) 0.0185(14) Uani 1 1 d .
H33 H -0.1373 0.1385 0.3290 0.022 Uiso 1 1 calc R
C36 C -0.4194(7) 0.1227(4) 0.2229(3) 0.0201(14) Uani 1 1 d .
C38 C -0.3417(7) 0.0592(4) 0.4440(3) 0.0214(14) Uani 1 1 d .
C43 C -0.3163(7) -0.0264(4) 0.4316(3) 0.0251(15) Uani 1 1 d .
H43 H -0.3254 -0.0360 0.3884 0.030 Uiso 1 1 calc R
C42 C -0.2780(7) -0.0983(4) 0.4802(3) 0.0258(16) Uani 1 1 d .
H42 H -0.2605 -0.1565 0.4701 0.031 Uiso 1 1 calc R
C40 C -0.2935(7) -0.0022(4) 0.5581(3) 0.0253(15) Uani 1 1 d .
H40 H -0.2860 0.0068 0.6016 0.030 Uiso 1 1 calc R
C39 C -0.3334(7) 0.0703(4) 0.5091(3) 0.0235(15) Uani 1 1 d .
C30 C 0.2257(7) 0.1659(4) 0.4021(3) 0.0247(15) Uani 1 1 d .
C29 C -0.0240(7) 0.3656(4) 0.3210(3) 0.0225(15) Uani 1 1 d .
N3 N 0.2330(6) 0.3914(3) 0.4700(3) 0.0252(13) Uani 1 1 d .
N7 N 0.2351(6) 0.0997(4) 0.0295(3) 0.0280(13) Uani 1 1 d .
N5 N -0.3590(7) 0.1584(4) 0.5271(3) 0.0338(15) Uani 1 1 d .
N4 N 0.3364(8) 0.3817(5) 0.8053(3) 0.0465(18) Uani 1 1 d .
N8 N 0.2949(8) 0.1475(5) -0.3219(3) 0.0485(18) Uani 1 1 d .
O15 O 0.3372(4) 0.1402(3) 0.2077(2) 0.0246(10) Uani 1 1 d .
O16 O 0.4829(5) 0.1067(3) 0.1257(2) 0.0286(11) Uani 1 1 d .
N6 N 0.2312(6) -0.0207(3) 0.1720(3) 0.0242(13) Uani 1 1 d .
C48 C 0.2467(7) -0.0866(4) 0.1373(3) 0.0277(16) Uani 1 1 d .
H48 H 0.2609 -0.0696 0.0900 0.033 Uiso 1 1 calc R
C59 C 0.4620(7) 0.1231(4) 0.1825(3) 0.0266(16) Uani 1 1 d .
C44 C 0.2093(7) -0.0479(4) 0.2394(3) 0.0297(16) Uani 1 1 d .
H44 H 0.1971 -0.0028 0.2653 0.036 Uiso 1 1 calc R
C47 C 0.2434(7) -0.1775(4) 0.1664(3) 0.0277(16) Uani 1 1 d .
H47 H 0.2558 -0.2214 0.1393 0.033 Uiso 1 1 calc R
O1W O 0.2431(7) 0.6200(4) 0.5113(3) 0.0619(18) Uani 1 1 d .
O2W O 0.4417(8) -0.3395(5) 0.1007(3) 0.091(2) Uani 1 1 d .
O3W O 0.5505(9) 0.2994(6) 0.0354(4) 0.127(3) Uani 1 1 d .
O4W O 0.298(2) -0.1323(12) -0.0115(7) 0.145(9) Uani 0.50 1 d P
O5W O 0.5000 0.5000 0.0000 0.274(11) Uani 1 2 d S
O6W O 0.422(3) 0.4748(14) 0.1299(12) 0.176(9) Uani 0.50 1 d P
O7W O -0.0510(16) 0.2052(10) 0.5298(9) 0.116(6) Uani 0.50 1 d P

loop_
_atom_site_aniso_label
_atom_site_aniso_U_11
_atom_site_aniso_U_22
_atom_site_aniso_U_33
_atom_site_aniso_U_23
_atom_site_aniso_U_13
_atom_site_aniso_U_12
N1 0.053(5) 0.022(3) 0.035(4) -0.001(3) 0.011(3) 0.009(3)
O4 0.153(6) 0.026(3) 0.050(4) -0.006(3) 0.017(4) 0.022(4)
C9 0.031(4) 0.017(3) 0.030(4) -0.008(3) 0.008(3) 0.000(3)
O5 0.076(5) 0.038(3) 0.028(3) -0.012(2) 0.000(3) 0.006(3)
C45 0.046(5) 0.020(4) 0.025(4) -0.005(3) -0.004(3) -0.002(3)
C41 0.026(4) 0.021(4) 0.026(4) -0.003(3) 0.005(3) -0.006(3)
C12 0.044(5) 0.026(4) 0.030(4) -0.005(3) 0.008(3) 0.006(3)
C46 0.025(4) 0.020(4) 0.029(4) -0.005(3) -0.003(3) 0.003(3)
C10 0.037(5) 0.023(4) 0.024(4) -0.001(3) 0.009(3) 0.003(3)
C11 0.043(5) 0.022(4) 0.015(3) -0.001(3) 0.010(3) 0.001(3)
Co1 0.0195(5) 0.0172(5) 0.0224(5) -0.0030(4) -0.0016(4) -0.0007(4)
Co2 0.0214(5) 0.0187(5) 0.0211(5) -0.0023(4) -0.0011(4) -0.0007(4)
Co3 0.0167(4) 0.0193(5) 0.0229(5) -0.0020(3) -0.0018(3) -0.0016(3)
O9 0.044(3) 0.022(3) 0.027(3) -0.001(2) -0.004(2) 0.002(2)
O6 0.016(2) 0.020(2) 0.032(3) -0.0032(19) 0.000(2) 0.0014(18)
O2 0.013(2) 0.035(3) 0.031(3) -0.006(2) 0.006(2) 0.0018(19)
N2 0.020(3) 0.023(3) 0.025(3) -0.005(2) -0.002(2) 0.001(2)
O17 0.024(3) 0.023(2) 0.025(3) -0.001(2) -0.003(2) -0.0004(19)
O10 0.021(3) 0.037(3) 0.041(3) -0.002(2) -0.003(2) -0.010(2)
O1 0.014(2) 0.037(3) 0.031(3) -0.013(2) -0.001(2) -0.004(2)
O8 0.028(3) 0.027(3) 0.024(3) 0.001(2) -0.002(2) 0.002(2)
O7 0.019(2) 0.030(3) 0.019(2) -0.007(2) -0.0015(19) 0.0020(19)
O11 0.020(3) 0.033(3) 0.042(3) 0.003(2) 0.004(2) 0.005(2)
O18 0.062(4) 0.018(3) 0.032(3) 0.000(2) 0.009(3) -0.001(2)
O12 0.034(3) 0.024(3) 0.016(2) 0.0020(19) -0.001(2) 0.007(2)
O13 0.089(5) 0.025(3) 0.040(3) -0.006(3) -0.025(3) 0.011(3)
O14 0.157(8) 0.035(3) 0.042(4) -0.017(3) -0.036(4) 0.019(4)
O3 0.032(3) 0.022(2) 0.022(2) 0.001(2) 0.004(2) 0.001(2)
C60 0.030(4) 0.021(4) 0.029(4) 0.000(3) 0.005(3) -0.002(3)
C51 0.030(4) 0.034(4) 0.029(4) -0.007(3) -0.004(3) 0.004(3)
C49 0.020(4) 0.078(6) 0.033(4) -0.018(4) 0.000(3) -0.005(4)
C53 0.034(5) 0.108(8) 0.023(4) -0.011(4) -0.008(4) 0.021(5)
C50 0.022(4) 0.097(7) 0.033(5) -0.016(4) -0.004(4) -0.010(4)
C52 0.024(5) 0.125(9) 0.027(4) -0.018(5) 0.005(4) 0.008(5)
C54 0.033(4) 0.033(4) 0.032(4) -0.012(3) -0.006(3) 0.000(3)
C58 0.028(5) 0.066(6) 0.033(4) -0.007(4) -0.002(3) 0.002(4)
C55 0.038(5) 0.057(5) 0.035(5) -0.024(4) 0.000(4) -0.008(4)
C56 0.060(6) 0.064(6) 0.034(5) -0.021(4) -0.012(4) -0.008(5)
C57 0.050(6) 0.066(6) 0.030(5) -0.014(4) 0.004(4) -0.003(4)
C6 0.016(3) 0.012(3) 0.032(4) -0.002(3) 0.000(3) -0.002(2)
C1 0.016(3) 0.022(4) 0.019(3) 0.003(3) -0.001(3) 0.003(3)
C7 0.020(4) 0.014(3) 0.019(3) -0.001(3) -0.004(3) 0.002(3)
C5 0.018(4) 0.017(3) 0.032(4) 0.000(3) 0.000(3) 0.004(3)
C4 0.030(4) 0.013(3) 0.011(3) 0.002(2) 0.005(3) 0.003(3)
C2 0.020(4) 0.016(3) 0.019(3) -0.001(3) 0.001(3) -0.001(3)
C3 0.020(4) 0.022(4) 0.028(4) -0.001(3) -0.006(3) 0.004(3)
C8 0.031(4) 0.021(4) 0.028(4) 0.000(3) 0.002(3) 0.003(3)
C13 0.039(5) 0.034(4) 0.025(4) -0.001(3) 0.005(3) 0.002(3)
C16 0.022(4) 0.023(4) 0.024(4) -0.004(3) -0.011(3) 0.004(3)
C17 0.038(4) 0.019(4) 0.024(4) -0.007(3) -0.009(3) 0.001(3)
C14 0.040(5) 0.024(4) 0.027(4) -0.009(3) -0.005(3) -0.006(3)
C18 0.023(4) 0.021(3) 0.025(4) -0.002(3) 0.000(3) -0.002(3)
C15 0.039(5) 0.026(4) 0.024(4) -0.001(3) -0.005(3) -0.002(3)
C24 0.028(4) 0.031(4) 0.030(4) -0.007(3) 0.002(3) 0.006(3)
C21 0.030(4) 0.023(4) 0.021(4) -0.004(3) 0.001(3) 0.005(3)
C28 0.039(5) 0.044(5) 0.036(5) -0.016(4) 0.002(4) -0.007(4)
C23 0.020(4) 0.051(5) 0.042(5) -0.012(4) -0.010(3) -0.002(3)
C22 0.025(4) 0.061(5) 0.038(5) -0.019(4) 0.005(3) -0.010(4)
C25 0.029(4) 0.043(5) 0.041(5) -0.019(4) -0.006(3) 0.001(3)
C20 0.021(4) 0.066(6) 0.030(4) -0.011(4) -0.002(3) 0.003(4)
C26 0.037(5) 0.044(5) 0.045(5) -0.020(4) -0.011(4) 0.009(4)
C27 0.065(7) 0.046(5) 0.035(5) -0.009(4) 0.012(4) -0.005(5)
C19 0.023(4) 0.052(5) 0.030(4) -0.010(4) 0.000(3) 0.007(3)
C37 0.025(4) 0.012(3) 0.026(4) 0.002(3) -0.003(3) 0.004(3)
C31 0.031(4) 0.018(4) 0.028(4) 0.004(3) 0.005(3) 0.004(3)
C32 0.016(3) 0.017(3) 0.024(4) 0.001(3) 0.002(3) 0.002(3)
C35 0.018(3) 0.020(3) 0.022(4) 0.001(3) -0.001(3) 0.002(3)
C34 0.029(4) 0.015(3) 0.021(4) -0.002(3) -0.002(3) 0.002(3)
C33 0.018(3) 0.021(3) 0.015(3) 0.002(3) -0.008(3) 0.001(3)
C36 0.021(4) 0.017(3) 0.023(4) -0.003(3) -0.006(3) -0.001(3)
C38 0.022(4) 0.014(3) 0.026(4) -0.001(3) -0.001(3) -0.001(3)
C43 0.032(4) 0.024(4) 0.020(3) -0.004(3) -0.004(3) -0.002(3)
C42 0.031(4) 0.017(3) 0.026(4) -0.002(3) 0.001(3) 0.005(3)
C40 0.027(4) 0.027(4) 0.020(3) -0.002(3) 0.004(3) -0.007(3)
C39 0.027(4) 0.018(3) 0.027(4) -0.010(3) 0.001(3) 0.000(3)
C30 0.021(4) 0.021(4) 0.027(4) 0.003(3) 0.003(3) -0.003(3)
C29 0.020(4) 0.016(3) 0.028(4) 0.003(3) -0.004(3) -0.002(3)
N3 0.024(3) 0.023(3) 0.027(3) -0.006(2) -0.001(3) 0.008(2)
N7 0.026(3) 0.026(3) 0.029(3) -0.001(2) -0.001(3) 0.003(2)
N5 0.061(5) 0.024(3) 0.018(3) -0.006(3) -0.005(3) 0.000(3)
N4 0.059(5) 0.049(4) 0.037(4) -0.020(3) -0.007(4) 0.003(4)
N8 0.064(5) 0.053(5) 0.031(4) -0.012(3) -0.009(4) -0.003(4)
O15 0.015(2) 0.024(2) 0.037(3) -0.010(2) -0.007(2) 0.0020(19)
O16 0.035(3) 0.027(3) 0.025(3) -0.007(2) -0.005(2) 0.000(2)
N6 0.023(3) 0.019(3) 0.032(3) -0.006(2) -0.005(2) -0.002(2)
C48 0.028(4) 0.023(4) 0.030(4) -0.001(3) 0.000(3) -0.005(3)
C59 0.026(4) 0.022(4) 0.031(4) -0.005(3) -0.003(3) 0.001(3)
C44 0.033(4) 0.023(4) 0.033(4) -0.007(3) -0.005(3) -0.002(3)
C47 0.034(4) 0.022(4) 0.026(4) -0.004(3) -0.002(3) 0.003(3)
O1W 0.074(5) 0.066(4) 0.051(4) -0.025(3) 0.014(3) -0.027(3)
O2W 0.075(6) 0.121(6) 0.068(5) -0.003(4) -0.002(4) -0.009(5)
O3W 0.073(6) 0.173(9) 0.109(7) 0.023(6) 0.005(5) -0.016(6)
O4W 0.22(2) 0.170(17) 0.059(9) -0.074(10) 0.080(11) -0.158(16)
O5W 0.16(2) 0.35(3) 0.37(3) -0.19(2) 0.00(2) -0.085(19)
O6W 0.16(2) 0.134(18) 0.23(3) -0.033(17) -0.019(19) -0.027(16)
O7W 0.060(11) 0.088(12) 0.171(17) 0.013(11) 0.027(11) 0.005(9)

loop_
_atom_type_symbol
_atom_type_description
_atom_type_scat_dispersion_real
_atom_type_scat_dispersion_imag
_atom_type_scat_source
C C 0.0033 0.0016 'International Tables Vol C Tables 4.2.6.8 and 6.1.1.4'
H H 0.0000 0.0000 'International Tables Vol C Tables 4.2.6.8 and 6.1.1.4'
N N 0.0061 0.0033 'International Tables Vol C Tables 4.2.6.8 and 6.1.1.4'
O O 0.0106 0.0060 'International Tables Vol C Tables 4.2.6.8 and 6.1.1.4'
Co Co 0.3494 0.9721 'International Tables Vol C Tables 4.2.6.8 and 6.1.1.4'

loop_
_geom_angle_atom_site_label_1
_geom_angle_atom_site_label_2
_geom_angle_atom_site_label_3
_geom_angle
_geom_angle_site_symmetry_3
O5 N1 O4 120.9(6) .
O5 N1 C9 118.7(6) .
O4 N1 C9 120.4(6) .
C10 C9 C8 120.8(6) .
C10 C9 N1 116.6(6) .
C8 C9 N1 122.5(6) .
C44 C45 C46 120.4(6) .
C40 C41 C42 118.2(6) .
C40 C41 C30 121.3(6) 2_556
C42 C41 C30 120.4(6) 2_556
C13 C12 C11 121.5(7) .
C45 C46 C47 116.3(6) .
C45 C46 C16 122.0(6) 1_545
C47 C46 C16 121.6(6) 1_545
C11 C10 C9 120.5(6) .
C10 C11 C12 118.3(6) .
C10 C11 C60 120.8(6) 2_665
C12 C11 C60 120.8(6) 2_665
O9 Co1 O2 95.66(19) .
O9 Co1 N3 84.34(19) .
O2 Co1 N3 93.5(2) .
O9 Co1 O6 90.70(17) .
O2 Co1 O6 107.18(17) .
N3 Co1 O6 159.1(2) .
O9 Co1 N2 175.8(2) .
O2 Co1 N2 87.80(19) .
N3 Co1 N2 93.2(2) .
O6 Co1 N2 90.47(18) .
O9 Co1 O7 90.71(17) .
O2 Co1 O7 164.02(16) .
N3 Co1 O7 101.71(18) .
O6 Co1 O7 57.98(15) .
N2 Co1 O7 86.53(17) .
O18 Co2 O11 96.5(2) .
O18 Co2 N7 84.3(2) .
O11 Co2 N7 98.7(2) .
O18 Co2 O15 91.47(19) .
O11 Co2 O15 109.29(19) .
N7 Co2 O15 152.0(2) .
O18 Co2 N6 175.9(2) .
O11 Co2 N6 87.46(19) .
N7 Co2 N6 94.1(2) .
O15 Co2 N6 88.16(18) .
O18 Co2 O16 89.39(19) .
O11 Co2 O16 166.17(17) .
N7 Co2 O16 94.31(19) .
O15 Co2 O16 57.90(16) .
N6 Co2 O16 86.94(18) .
O10 Co3 O1 178.0(2) .
O10 Co3 O17 93.98(18) .
O1 Co3 O17 85.47(18) .
O10 Co3 O8 86.39(18) .
O1 Co3 O8 94.19(18) .
O17 Co3 O8 178.96(18) .
O10 Co3 O15 84.94(18) .
O1 Co3 O15 93.15(17) .
O17 Co3 O15 94.42(17) .
O8 Co3 O15 86.58(17) .
O10 Co3 O6 95.19(19) .
O1 Co3 O6 86.73(17) .
O17 Co3 O6 86.82(16) .
O8 Co3 O6 92.18(16) .
O15 Co3 O6 178.75(16) .
C30 O9 Co1 132.0(4) .
C29 O6 Co1 96.7(4) .
C29 O6 Co3 140.5(4) .
Co1 O6 Co3 109.84(18) .
C1 O2 Co1 120.6(4) .
C14 N2 C18 116.4(5) .
C14 N2 Co1 120.5(4) .
C18 N2 Co1 123.0(4) .
C60 O17 Co3 134.2(4) .
C31 O10 Co3 148.0(5) .
C1 O1 Co3 146.8(4) .
C30 O8 Co3 134.1(4) .
C29 O7 Co1 86.2(4) .
C31 O11 Co2 116.4(5) .
C60 O18 Co2 132.8(4) .
C38 O12 C34 116.9(5) .
C8 O3 C4 118.8(5) .
O17 C60 O18 125.3(6) .
O17 C60 C11 119.2(6) 2_665
O18 C60 C11 115.4(6) 2_665
C52 C51 C50 117.3(7) .
C52 C51 C54 120.5(7) .
C50 C51 C54 122.2(7) .
N7 C49 C50 121.8(7) .
N7 C53 C52 123.6(7) .
C51 C50 C49 120.5(7) .
C51 C52 C53 120.0(8) .
C55 C54 C58 116.7(7) .
C55 C54 C51 122.2(7) .
C58 C54 C51 121.1(7) .
C57 C58 C54 118.9(8) .
C54 C55 C56 119.1(8) .
N8 C56 C55 124.4(8) .
N8 C57 C58 126.2(8) .
C5 C6 C7 119.1(6) .
C5 C6 C29 117.7(6) 1_655
C7 C6 C29 123.1(6) 1_655
O1 C1 O2 125.8(6) .
O1 C1 C2 115.4(6) .
O2 C1 C2 118.8(6) .
C2 C7 C6 120.5(6) .
C4 C5 C6 119.9(6) .
C5 C4 C3 120.9(6) .
C5 C4 O3 118.3(6) .
C3 C4 O3 120.4(6) .
C7 C2 C3 118.8(6) .
C7 C2 C1 123.2(6) .
C3 C2 C1 117.9(6) .
C4 C3 C2 120.6(6) .
O3 C8 C13 122.3(6) .
O3 C8 C9 119.2(6) .
C13 C8 C9 118.5(6) .
C8 C13 C12 120.3(7) .
C15 C16 C17 116.2(6) .
C15 C16 C46 121.7(6) 1_565
C17 C16 C46 122.1(6) 1_565
C18 C17 C16 119.7(6) .
N2 C14 C15 124.1(6) .
N2 C18 C17 123.5(6) .
C14 C15 C16 120.0(6) .
C25 C24 C28 117.2(7) .
C25 C24 C21 121.9(7) .
C28 C24 C21 120.8(7) .
C20 C21 C22 116.6(7) .
C20 C21 C24 120.9(7) .
C22 C21 C24 122.4(6) .
C27 C28 C24 118.1(8) .
N3 C23 C22 122.8(7) .
C21 C22 C23 120.5(7) .
C26 C25 C24 120.6(7) .
C21 C20 C19 120.2(7) .
N4 C26 C25 123.3(8) .
N4 C27 C28 124.5(8) .
N3 C19 C20 122.6(7) .
C36 C37 C32 120.1(6) .
O10 C31 O11 127.2(7) .
O10 C31 C32 115.0(6) .
O11 C31 C32 117.8(7) .
C37 C32 C33 119.4(6) .
C37 C32 C31 123.9(6) .
C33 C32 C31 116.6(6) .
C34 C35 C36 118.4(6) .
C33 C34 C35 121.7(6) .
C33 C34 O12 120.3(6) .
C35 C34 O12 117.5(6) .
C34 C33 C32 120.2(6) .
C37 C36 C35 120.1(6) .
C37 C36 C59 122.5(6) 1_455
C35 C36 C59 117.3(6) 1_455
O12 C38 C43 122.1(6) .
O12 C38 C39 120.1(5) .
C43 C38 C39 117.7(6) .
C42 C43 C38 121.6(6) .
C43 C42 C41 120.7(6) .
C41 C40 C39 121.1(6) .
C40 C39 C38 120.5(6) .
C40 C39 N5 117.6(6) .
C38 C39 N5 121.8(5) .
O8 C30 O9 126.4(6) .
O8 C30 C41 118.6(6) 2_556
O9 C30 C41 115.0(6) 2_556
O7 C29 O6 119.1(6) .
O7 C29 C6 122.8(6) 1_455
O6 C29 C6 118.0(6) 1_455
C23 N3 C19 117.3(6) .
C23 N3 Co1 121.4(5) .
C19 N3 Co1 120.7(5) .
C53 N7 C49 116.9(6) .
C53 N7 Co2 119.8(5) .
C49 N7 Co2 121.8(5) .
O13 N5 O14 121.3(6) .
O13 N5 C39 120.4(6) .
O14 N5 C39 118.2(6) .
C27 N4 C26 116.3(7) .
C57 N8 C56 114.7(7) .
C59 O15 Co2 96.2(4) .
C59 O15 Co3 139.8(4) .
Co2 O15 Co3 108.04(18) .
C59 O16 Co2 85.2(4) .
C48 N6 C44 116.3(5) .
C48 N6 Co2 123.7(4) .
C44 N6 Co2 120.0(4) .
N6 C48 C47 123.6(6) .
O16 C59 O15 120.6(6) .
O16 C59 C36 120.8(6) 1_655
O15 C59 C36 118.6(6) 1_655
N6 C44 C45 123.4(6) .
C48 C47 C46 119.9(6) .

loop_
_geom_bond_atom_site_label_1
_geom_bond_atom_site_label_2
_geom_bond_distance
_geom_bond_site_symmetry_2
N1 O5 1.205(7) .
N1 O4 1.205(7) .
N1 C9 1.452(8) .
C9 C10 1.382(8) .
C9 C8 1.408(9) .
C45 C44 1.368(8) .
C45 C46 1.388(9) .
C41 C40 1.369(9) .
C41 C42 1.401(9) .
C41 C30 1.500(8) 2_556
C12 C13 1.377(9) .
C12 C11 1.399(9) .
C46 C47 1.404(8) .
C46 C16 1.468(8) 1_545
C10 C11 1.374(9) .
C11 C60 1.509(8) 2_665
Co1 O9 2.029(4) .
Co1 O2 2.075(4) .
Co1 N3 2.099(5) .
Co1 O6 2.105(4) .
Co1 N2 2.140(5) .
Co1 O7 2.360(4) .
Co2 O18 2.033(4) .
Co2 O11 2.066(5) .
Co2 N7 2.101(6) .
Co2 O15 2.120(4) .
Co2 N6 2.135(5) .
Co2 O16 2.383(5) .
Co3 O10 2.005(5) .
Co3 O1 2.011(4) .
Co3 O17 2.098(4) .
Co3 O8 2.098(4) .
Co3 O15 2.173(4) .
Co3 O6 2.179(4) .
O9 C30 1.268(8) .
O6 C29 1.285(7) .
O2 C1 1.260(7) .
N2 C14 1.328(8) .
N2 C18 1.342(8) .
O17 C60 1.232(8) .
O10 C31 1.243(8) .
O1 C1 1.246(7) .
O8 C30 1.242(7) .
O7 C29 1.238(7) .
O11 C31 1.260(8) .
O18 C60 1.276(8) .
O12 C38 1.356(7) .
O12 C34 1.405(7) .
O13 N5 1.196(7) .
O14 N5 1.208(7) .
O3 C8 1.355(7) .
O3 C4 1.412(7) .
C60 C11 1.509(9) 2_665
C51 C52 1.347(10) .
C51 C50 1.365(10) .
C51 C54 1.487(9) .
C49 N7 1.338(9) .
C49 C50 1.395(10) .
C53 N7 1.316(9) .
C53 C52 1.389(10) .
C54 C55 1.384(10) .
C54 C58 1.392(10) .
C58 C57 1.363(10) .
C55 C56 1.387(10) .
C56 N8 1.338(10) .
C57 N8 1.319(10) .
C6 C5 1.396(9) .
C6 C7 1.396(9) .
C6 C29 1.487(9) 1_655
C1 C2 1.496(9) .
C7 C2 1.386(8) .
C5 C4 1.365(9) .
C4 C3 1.367(9) .
C2 C3 1.392(8) .
C8 C13 1.374(9) .
C16 C15 1.394(9) .
C16 C17 1.396(8) .
C16 C46 1.468(8) 1_565
C17 C18 1.384(8) .
C14 C15 1.373(9) .
C24 C25 1.378(10) .
C24 C28 1.401(10) .
C24 C21 1.472(9) .
C21 C20 1.363(9) .
C21 C22 1.373(10) .
C28 C27 1.398(10) .
C23 N3 1.322(9) .
C23 C22 1.380(10) .
C25 C26 1.374(10) .
C20 C19 1.389(9) .
C26 N4 1.346(10) .
C27 N4 1.329(11) .
C19 N3 1.330(9) .
C37 C36 1.388(9) .
C37 C32 1.394(9) .
C31 C32 1.512(9) .
C32 C33 1.399(8) .
C35 C34 1.389(9) .
C35 C36 1.410(8) .
C34 C33 1.362(9) .
C36 C59 1.487(9) 1_455
C38 C43 1.375(8) .
C38 C39 1.404(9) .
C43 C42 1.372(8) .
C40 C39 1.388(8) .
C39 N5 1.458(8) .
C30 C41 1.500(8) 2_556
C29 C6 1.487(9) 1_455
O15 C59 1.282(8) .
O16 C59 1.241(7) .
N6 C48 1.340(8) .
N6 C44 1.357(8) .
C48 C47 1.375(8) .
C59 C36 1.487(9) 1_655
